data_1547267
loop_
_publ_author_name
'Peng Lei'
'Xuebo Zhang'
'Yan Xu'
'Gaofei Xu'
'Xili Liu'
'Xinling Yang'
'Xiaohe Zhang'
'Yun Ling'

_publ_section_title
;
 Synthesis and fungicidal activity of pyrazole derivatives containing
 1,2,3,4-tetrahydroquinoline
;
_journal_name_full 'Chemistry Central Journal '
_journal_page_first 40
_journal_paper_doi 10.1186/s13065-016-0186-8
_journal_volume 10
_journal_year 2016
_chemical_formula_moiety 'C20 H19 N3 O'
_chemical_formula_sum 'C20 H19 N3 O'
_chemical_formula_weight 317.38
_space_group_crystal_system orthorhombic
_space_group_IT_number 19
_space_group_name_Hall 'P 2ac 2ab'
_space_group_name_H-M_alt 'P 21 21 21'
_symmetry_space_group_name_Hall 'P 2ac 2ab'
_symmetry_space_group_name_H-M 'P 21 21 21'
_atom_sites_solution_hydrogens geom
_atom_sites_solution_primary iterative
_cell_angle_alpha 90
_cell_angle_beta 90
_cell_angle_gamma 90
_cell_formula_units_Z 4
_cell_length_a 8.3512(9)
_cell_length_b 12.5600(13)
_cell_length_c 15.3638(16)
_cell_measurement_reflns_used 2496
_cell_measurement_temperature 180.01(10)
_cell_measurement_theta_max 28.2800
_cell_measurement_theta_min 3.5770
_cell_volume 1611.5(3)
_computing_cell_refinement
;
CrysAlisPro, Agilent Technologies,
Version 1.171.36.32 (release 02-08-2013 CrysAlis171 .NET)
(compiled Aug  2 2013,16:46:58)
;
_computing_data_collection
;
CrysAlisPro, Agilent Technologies,
Version 1.171.36.32 (release 02-08-2013 CrysAlis171 .NET)
(compiled Aug  2 2013,16:46:58)
;
_computing_data_reduction
;
CrysAlisPro, Agilent Technologies,
Version 1.171.36.32 (release 02-08-2013 CrysAlis171 .NET)
(compiled Aug  2 2013,16:46:58)
;
_computing_molecular_graphics
;
O. V. Dolomanov, L. J. Bourhis, R. J. Gildea, J. A. K. Howard and H. Puschmann,
OLEX2: a complete structure solution, refinement and analysis program.
J. Appl. Cryst. (2009). 42, 339-341.
;
_computing_publication_material
;
O. V. Dolomanov, L. J. Bourhis, R. J. Gildea, J. A. K. Howard and H. Puschmann,
OLEX2: a complete structure solution, refinement and analysis program.
J. Appl. Cryst. (2009). 42, 339-341.
;
_computing_structure_refinement
;
XL, G.M. Sheldrick, Acta Cryst.
(2008). A64, 112-122
;
_computing_structure_solution 'SUPERFLIP, J. Appl. Cryst. (2007) 40, 786-790'
_diffrn_ambient_temperature 180.01(10)
_diffrn_detector_area_resol_mean 10.3914
_diffrn_measured_fraction_theta_full 0.9968
_diffrn_measured_fraction_theta_max 0.8356
_diffrn_measurement_details
;
#__ type_ start__ end____ width___ exp.time_
  1 omega   -4.00   84.00   1.0000    1.0600
omega____ theta____ kappa____ phi______ frames
    -       11.0142   19.0000   90.0000 88

#__ type_ start__ end____ width___ exp.time_
  2 omega  -17.00    8.00   1.0000    1.0600
omega____ theta____ kappa____ phi______ frames
    -      -11.8735  -99.0000 -180.0000 25

#__ type_ start__ end____ width___ exp.time_
  3 omega  -87.00  -42.00   1.0000    1.0600
omega____ theta____ kappa____ phi______ frames
    -      -11.8735  153.0000  168.2964 45
;
_diffrn_measurement_device_type 'SuperNova, Dual, Cu at zero, Atlas'
_diffrn_measurement_method '\w scans'
_diffrn_orient_matrix_UB_11 0.0271263000
_diffrn_orient_matrix_UB_12 -0.0150611000
_diffrn_orient_matrix_UB_13 0.0420315000
_diffrn_orient_matrix_UB_21 -0.0360110000
_diffrn_orient_matrix_UB_22 -0.0506265000
_diffrn_orient_matrix_UB_23 -0.0052356000
_diffrn_orient_matrix_UB_31 0.0720834000
_diffrn_orient_matrix_UB_32 -0.0197685000
_diffrn_orient_matrix_UB_33 -0.0184034000
_diffrn_radiation_monochromator mirror
_diffrn_radiation_type 'Mo K\a'
_diffrn_radiation_wavelength 0.7107
_diffrn_reflns_av_R_equivalents 0.0292
_diffrn_reflns_av_unetI/netI 0.0461
_diffrn_reflns_Laue_measured_fraction_full 0.998
_diffrn_reflns_Laue_measured_fraction_max 0.999
_diffrn_reflns_limit_h_max 10
_diffrn_reflns_limit_h_min -10
_diffrn_reflns_limit_k_max 15
_diffrn_reflns_limit_k_min -12
_diffrn_reflns_limit_l_max 16
_diffrn_reflns_limit_l_min -18
_diffrn_reflns_number 5965
_diffrn_reflns_point_group_measured_fraction_full 0.992
_diffrn_reflns_point_group_measured_fraction_max 0.991
_diffrn_reflns_theta_full 25.242
_diffrn_reflns_theta_max 26.021
_diffrn_reflns_theta_min 2.929
_diffrn_source 'SuperNova (Mo) X-ray Source'
_exptl_absorpt_coefficient_mu 0.083
_exptl_absorpt_correction_T_max 1.00000
_exptl_absorpt_correction_T_min 0.76878
_exptl_absorpt_correction_type multi-scan
_exptl_absorpt_process_details
;
CrysAlisPro, Agilent Technologies,
Version 1.171.36.32 (release 02-08-2013 CrysAlis171 .NET)
(compiled Aug  2 2013,16:46:58)
Empirical absorption correction using spherical harmonics,
 implemented in SCALE3 ABSPACK scaling algorithm.
;
_exptl_crystal_colour
;
;
_exptl_crystal_density_diffrn 1.308
_exptl_crystal_description
;
;
_exptl_crystal_F_000 672
_exptl_crystal_size_max 0.2
_exptl_crystal_size_mid 0.1
_exptl_crystal_size_min 0.1
_refine_diff_density_max 0.189
_refine_diff_density_min -0.158
_refine_diff_density_rms 0.043
_refine_ls_abs_structure_details
;
 Flack x determined using 1054 quotients [(I+)-(I-)]/[(I+)+(I-)]
 (Parsons and Flack (2004), Acta Cryst. A60, s61).
;
_refine_ls_abs_structure_Flack 0.5(10)
_refine_ls_extinction_coef 0.027(3)
_refine_ls_extinction_expression Fc^*^=kFc[1+0.001xFc^2^\l^3^/sin(2\q)]^-1/4^
_refine_ls_extinction_method SHELXL
_refine_ls_goodness_of_fit_ref 1.033
_refine_ls_hydrogen_treatment constr
_refine_ls_matrix_type full
_refine_ls_number_parameters 219
_refine_ls_number_reflns 3141
_refine_ls_number_restraints 0
_refine_ls_restrained_S_all 1.033
_refine_ls_R_factor_all 0.0460
_refine_ls_R_factor_gt 0.0369
_refine_ls_shift/su_max 0.002
_refine_ls_shift/su_mean 0.000
_refine_ls_structure_factor_coef Fsqd
_refine_ls_weighting_details 'w=1/[\s^2^(Fo^2^)+(0.0424P)^2^+0.0330P] where P=(Fo^2^+2Fc^2^)/3'
_refine_ls_weighting_scheme calc
_refine_ls_wR_factor_gt 0.0809
_refine_ls_wR_factor_ref 0.0852
_reflns_Friedel_coverage 0.720
_reflns_Friedel_fraction_full 0.984
_reflns_Friedel_fraction_max 0.981
_reflns_number_gt 2743
_reflns_number_total 3141
_reflns_threshold_expression 'I > 2\s(I)'
_cod_data_source_file 13065_2016_186_MOESM3_ESM.cif
_cod_data_source_block exp_3499
_cod_database_code 1547267
_chemical_oxdiff_formula 'C19 H1 N3 O1'
_reflns_odcompleteness_completeness 99.68
_reflns_odcompleteness_iscentric 1
_reflns_odcompleteness_theta 25.97
_olex2_refinement_description
;
1. Fixed Uiso
 At 1.2 times of:
  All C(H) groups, All C(H,H) groups
 At 1.5 times of:
  All C(H,H,H) groups
2.a Secondary CH2 refined with riding coordinates:
 C7(H7A,H7B), C8(H8A,H8B), C9(H9A,H9B)
2.b Aromatic/amide H refined with riding coordinates:
 C2(H2), C3(H3), C4(H4), C5(H5), C12(H12), C13(H13), C14(H14), C15(H15),
 C16(H16), C18(H18)
2.c Idealised Me refined as rotating group:
 C20(H20A,H20B,H20C)
;
_shelx_estimated_absorpt_t_max 0.992
_shelx_estimated_absorpt_t_min 0.984

loop_
_space_group_symop_operation_xyz
'x, y, z'
'-x+1/2, -y, z+1/2'
'x+1/2, -y+1/2, -z'
'-x, y+1/2, -z+1/2'

loop_
_atom_site_label
_atom_site_type_symbol
_atom_site_fract_x
_atom_site_fract_y
_atom_site_fract_z
_atom_site_U_iso_or_equiv
_atom_site_adp_type
_atom_site_occupancy
_atom_site_site_symmetry_order
_atom_site_calc_flag
_atom_site_refinement_flags_posn
_atom_site_refinement_flags_adp
_atom_site_refinement_flags_occupancy
_atom_site_disorder_assembly
_atom_site_disorder_group
C1 C 0.2751(3) 0.83612(17) 0.64728(12) 0.0231(5) Uani 1 1 d . . . . .
C2 C 0.3311(3) 0.73484(17) 0.66670(13) 0.0249(5) Uani 1 1 d . . . . .
H2 H 0.4085 0.7249 0.7113 0.030 Uiso 1 1 calc R U . . .
C3 C 0.2730(3) 0.64837(19) 0.62055(13) 0.0308(5) Uani 1 1 d . . . . .
H3 H 0.3091 0.5786 0.6341 0.037 Uiso 1 1 calc R U . . .
C4 C 0.1626(3) 0.6636(2) 0.55476(15) 0.0372(6) Uani 1 1 d . . . . .
H4 H 0.1198 0.6040 0.5247 0.045 Uiso 1 1 calc R U . . .
C5 C 0.1146(3) 0.7648(2) 0.53270(14) 0.0340(6) Uani 1 1 d . . . . .
H5 H 0.0425 0.7746 0.4855 0.041 Uiso 1 1 calc R U . . .
C6 C 0.1694(3) 0.85255(19) 0.57811(12) 0.0268(5) Uani 1 1 d . . . . .
C7 C 0.1332(3) 0.96525(19) 0.55239(15) 0.0335(6) Uani 1 1 d . . . . .
H7A H 0.0543 0.9969 0.5930 0.040 Uiso 1 1 calc R U . . .
H7B H 0.0882 0.9675 0.4928 0.040 Uiso 1 1 calc R U . . .
C8 C 0.2906(3) 1.0265(2) 0.55610(15) 0.0383(6) Uani 1 1 d . . . . .
H8A H 0.3695 0.9925 0.5168 0.046 Uiso 1 1 calc R U . . .
H8B H 0.2731 1.1004 0.5358 0.046 Uiso 1 1 calc R U . . .
C9 C 0.3564(3) 1.02827(17) 0.64785(15) 0.0333(6) Uani 1 1 d . . . . .
H9A H 0.4733 1.0411 0.6455 0.040 Uiso 1 1 calc R U . . .
H9B H 0.3069 1.0880 0.6802 0.040 Uiso 1 1 calc R U . . .
C10 C 0.3432(3) 0.93168(19) 0.78268(14) 0.0272(5) Uani 1 1 d . . . . .
C11 C 0.0042(3) 0.82011(18) 0.78391(13) 0.0236(5) Uani 1 1 d . . . . .
C12 C -0.0808(3) 0.73822(18) 0.74610(14) 0.0294(5) Uani 1 1 d . . . . .
H12 H -0.0483 0.6665 0.7546 0.035 Uiso 1 1 calc R U . . .
C13 C -0.2131(3) 0.7611(2) 0.69588(15) 0.0354(6) Uani 1 1 d . . . . .
H13 H -0.2723 0.7049 0.6699 0.043 Uiso 1 1 calc R U . . .
C14 C -0.2599(3) 0.8652(2) 0.68324(15) 0.0356(6) Uani 1 1 d . . . . .
H14 H -0.3506 0.8807 0.6481 0.043 Uiso 1 1 calc R U . . .
C15 C -0.1752(3) 0.9471(2) 0.72165(14) 0.0332(6) Uani 1 1 d . . . . .
H15 H -0.2072 1.0188 0.7127 0.040 Uiso 1 1 calc R U . . .
C16 C -0.0430(3) 0.9245(2) 0.77338(14) 0.0284(5) Uani 1 1 d . . . . .
H16 H 0.0142 0.9803 0.8012 0.034 Uiso 1 1 calc R U . . .
C17 C 0.2885(3) 0.84139(17) 0.83798(13) 0.0252(5) Uani 1 1 d . . . . .
C18 C 0.3736(3) 0.78945(18) 0.90122(13) 0.0282(5) Uani 1 1 d . . . . .
H18 H 0.4805 0.8035 0.9190 0.034 Uiso 1 1 calc R U . . .
C19 C 0.2706(3) 0.71148(19) 0.93420(13) 0.0282(5) Uani 1 1 d . . . . .
C20 C 0.2989(3) 0.6343(2) 1.00677(15) 0.0404(6) Uani 1 1 d . . . . .
H20A H 0.2876 0.6710 1.0627 0.061 Uiso 1 1 calc R U . . .
H20B H 0.4072 0.6048 1.0019 0.061 Uiso 1 1 calc R U . . .
H20C H 0.2204 0.5764 1.0032 0.061 Uiso 1 1 calc R U . . .
N1 N 0.1405(2) 0.79504(14) 0.83577(11) 0.0251(4) Uani 1 1 d . . . . .
N2 N 0.1289(2) 0.71421(15) 0.89484(11) 0.0277(5) Uani 1 1 d . . . . .
N3 N 0.3258(2) 0.92780(14) 0.69518(11) 0.0244(4) Uani 1 1 d . . . . .
O1 O 0.4038(2) 1.00940(14) 0.81844(10) 0.0410(5) Uani 1 1 d . . . . .

loop_
_atom_site_aniso_label
_atom_site_aniso_U_11
_atom_site_aniso_U_22
_atom_site_aniso_U_33
_atom_site_aniso_U_23
_atom_site_aniso_U_13
_atom_site_aniso_U_12
C1 0.0220(11) 0.0254(12) 0.0218(10) 0.0013(9) 0.0052(9) -0.0011(9)
C2 0.0240(11) 0.0291(13) 0.0214(10) 0.0008(9) 0.0019(9) 0.0024(10)
C3 0.0364(13) 0.0271(13) 0.0289(11) -0.0013(10) 0.0069(10) 0.0007(10)
C4 0.0438(15) 0.0371(15) 0.0307(12) -0.0093(11) -0.0012(11) -0.0049(12)
C5 0.0323(13) 0.0465(17) 0.0233(11) -0.0021(11) -0.0045(10) 0.0023(12)
C6 0.0251(12) 0.0340(14) 0.0212(10) 0.0019(10) 0.0030(9) 0.0031(10)
C7 0.0331(14) 0.0392(15) 0.0283(11) 0.0086(11) -0.0018(10) 0.0067(11)
C8 0.0431(15) 0.0339(15) 0.0380(13) 0.0146(12) 0.0048(12) 0.0031(12)
C9 0.0358(14) 0.0240(13) 0.0402(12) 0.0061(11) 0.0041(11) -0.0038(11)
C10 0.0242(12) 0.0285(13) 0.0290(11) -0.0021(10) -0.0023(10) -0.0014(10)
C11 0.0215(11) 0.0276(13) 0.0216(10) 0.0032(9) 0.0030(8) 0.0005(9)
C12 0.0258(11) 0.0274(13) 0.0351(12) 0.0022(11) 0.0011(10) -0.0004(10)
C13 0.0270(12) 0.0372(16) 0.0420(13) -0.0024(11) -0.0014(11) -0.0061(11)
C14 0.0247(13) 0.0468(16) 0.0352(12) 0.0044(12) -0.0022(10) 0.0042(11)
C15 0.0324(14) 0.0330(14) 0.0340(12) 0.0042(10) 0.0013(11) 0.0087(10)
C16 0.0303(13) 0.0281(13) 0.0268(11) 0.0016(10) 0.0020(9) -0.0013(10)
C17 0.0255(12) 0.0270(12) 0.0230(10) -0.0041(10) -0.0002(9) -0.0005(10)
C18 0.0292(13) 0.0317(13) 0.0238(10) -0.0034(10) -0.0051(9) 0.0025(10)
C19 0.0345(13) 0.0277(13) 0.0225(10) -0.0016(10) 0.0010(10) 0.0075(10)
C20 0.0397(15) 0.0430(17) 0.0386(13) 0.0133(12) -0.0027(11) 0.0093(13)
N1 0.0268(10) 0.0258(10) 0.0226(8) 0.0029(8) 0.0003(8) 0.0005(8)
N2 0.0308(11) 0.0259(11) 0.0264(9) 0.0069(8) 0.0009(8) 0.0040(9)
N3 0.0276(10) 0.0192(10) 0.0265(9) 0.0022(8) 0.0001(8) -0.0005(8)
O1 0.0491(11) 0.0349(10) 0.0389(9) -0.0040(8) -0.0102(8) -0.0133(8)

loop_
_atom_type_symbol
_atom_type_description
_atom_type_scat_dispersion_real
_atom_type_scat_dispersion_imag
_atom_type_scat_source
C C 0.0033 0.0016 'International Tables Vol C Tables 4.2.6.8 and 6.1.1.4'
H H 0.0000 0.0000 'International Tables Vol C Tables 4.2.6.8 and 6.1.1.4'
N N 0.0061 0.0033 'International Tables Vol C Tables 4.2.6.8 and 6.1.1.4'
O O 0.0106 0.0060 'International Tables Vol C Tables 4.2.6.8 and 6.1.1.4'

loop_
_geom_angle_atom_site_label_1
_geom_angle_atom_site_label_2
_geom_angle_atom_site_label_3
_geom_angle
_geom_angle_site_symmetry_1
_geom_angle_site_symmetry_3
C2 C1 C6 120.8(2) . .
C2 C1 N3 121.84(19) . .
C6 C1 N3 117.35(19) . .
C1 C2 H2 120.3 . .
C3 C2 C1 119.4(2) . .
C3 C2 H2 120.3 . .
C2 C3 H3 120.0 . .
C4 C3 C2 120.0(2) . .
C4 C3 H3 120.0 . .
C3 C4 H4 119.9 . .
C5 C4 C3 120.2(2) . .
C5 C4 H4 119.9 . .
C4 C5 H5 119.5 . .
C4 C5 C6 121.1(2) . .
C6 C5 H5 119.5 . .
C1 C6 C7 117.9(2) . .
C5 C6 C1 118.4(2) . .
C5 C6 C7 123.5(2) . .
C6 C7 H7A 110.3 . .
C6 C7 H7B 110.3 . .
C6 C7 C8 106.97(19) . .
H7A C7 H7B 108.6 . .
C8 C7 H7A 110.3 . .
C8 C7 H7B 110.3 . .
C7 C8 H8A 109.5 . .
C7 C8 H8B 109.5 . .
H8A C8 H8B 108.1 . .
C9 C8 C7 110.83(19) . .
C9 C8 H8A 109.5 . .
C9 C8 H8B 109.5 . .
C8 C9 H9A 109.1 . .
C8 C9 H9B 109.1 . .
H9A C9 H9B 107.8 . .
N3 C9 C8 112.50(19) . .
N3 C9 H9A 109.1 . .
N3 C9 H9B 109.1 . .
N3 C10 C17 120.4(2) . .
O1 C10 C17 118.43(18) . .
O1 C10 N3 121.1(2) . .
C12 C11 N1 118.8(2) . .
C16 C11 C12 120.9(2) . .
C16 C11 N1 120.27(19) . .
C11 C12 H12 120.2 . .
C13 C12 C11 119.6(2) . .
C13 C12 H12 120.2 . .
C12 C13 H13 119.9 . .
C12 C13 C14 120.3(2) . .
C14 C13 H13 119.9 . .
C13 C14 H14 120.0 . .
C13 C14 C15 120.0(2) . .
C15 C14 H14 120.0 . .
C14 C15 H15 120.0 . .
C14 C15 C16 120.0(2) . .
C16 C15 H15 120.0 . .
C11 C16 C15 119.2(2) . .
C11 C16 H16 120.4 . .
C15 C16 H16 120.4 . .
C18 C17 C10 127.5(2) . .
N1 C17 C10 125.99(19) . .
N1 C17 C18 106.51(19) . .
C17 C18 H18 127.1 . .
C17 C18 C19 105.7(2) . .
C19 C18 H18 127.1 . .
C18 C19 C20 128.8(2) . .
N2 C19 C18 111.39(19) . .
N2 C19 C20 119.7(2) . .
C19 C20 H20A 109.5 . .
C19 C20 H20B 109.5 . .
C19 C20 H20C 109.5 . .
H20A C20 H20B 109.5 . .
H20A C20 H20C 109.5 . .
H20B C20 H20C 109.5 . .
C17 N1 C11 129.98(18) . .
N2 N1 C11 118.65(17) . .
N2 N1 C17 111.37(17) . .
C19 N2 N1 104.98(18) . .
C1 N3 C9 119.01(16) . .
C10 N3 C1 124.88(19) . .
C10 N3 C9 116.06(19) . .

loop_
_geom_bond_atom_site_label_1
_geom_bond_atom_site_label_2
_geom_bond_distance
_geom_bond_site_symmetry_2
C1 C2 1.388(3) .
C1 C6 1.397(3) .
C1 N3 1.431(3) .
C2 H2 0.9500 .
C2 C3 1.385(3) .
C3 H3 0.9500 .
C3 C4 1.381(3) .
C4 H4 0.9500 .
C4 C5 1.376(4) .
C5 H5 0.9500 .
C5 C6 1.382(3) .
C6 C7 1.500(3) .
C7 H7A 0.9900 .
C7 H7B 0.9900 .
C7 C8 1.525(4) .
C8 H8A 0.9900 .
C8 H8B 0.9900 .
C8 C9 1.513(3) .
C9 H9A 0.9900 .
C9 H9B 0.9900 .
C9 N3 1.479(3) .
C10 C17 1.489(3) .
C10 N3 1.353(3) .
C10 O1 1.229(3) .
C11 C12 1.378(3) .
C11 C16 1.378(3) .
C11 N1 1.425(3) .
C12 H12 0.9500 .
C12 C13 1.378(3) .
C13 H13 0.9500 .
C13 C14 1.379(4) .
C14 H14 0.9500 .
C14 C15 1.380(3) .
C15 H15 0.9500 .
C15 C16 1.390(3) .
C16 H16 0.9500 .
C17 C18 1.369(3) .
C17 N1 1.367(3) .
C18 H18 0.9500 .
C18 C19 1.399(3) .
C19 C20 1.496(3) .
C19 N2 1.329(3) .
C20 H20A 0.9800 .
C20 H20B 0.9800 .
C20 H20C 0.9800 .
N1 N2 1.365(2) .
